data_2203206
loop_
_publ_author_name
'Marilyn M. Olmstead'
'Jeff T. Suri'
'Bakthan Singaram'

_publ_section_title
;
 <i>N</i>-[2-(<i>H</i>ydroxymethoxyboryl)benzyl]-4,7-phenanthrolinium
 bromide methanol solvate
;
_journal_issue 2
_journal_name_full 'Acta Crystallographica Section E'
_journal_page_first o278
_journal_page_last o280
_journal_paper_doi 10.1107/S1600536804001369
_journal_volume 60
_journal_year 2004
_chemical_formula_moiety 'C20 H18 B N2 O2 1+, Br 1- C H4 O'
_chemical_formula_sum 'C21 H22 B Br N2 O3'
_chemical_formula_weight 441.13
_chemical_name_systematic
;
N-[2-(Hydroxymethoxyboryl)benzyl]-4,7-phenanthrolinium bromide
methanol solvate
;
_space_group_IT_number 14
_symmetry_cell_setting monoclinic
_symmetry_space_group_name_Hall '-P 2ybc'
_symmetry_space_group_name_H-M 'P 1 21/c 1'
_atom_sites_solution_hydrogens difmap
_atom_sites_solution_primary direct
_atom_sites_solution_secondary difmap
_cell_angle_alpha 90.00
_cell_angle_beta 103.723(4)
_cell_angle_gamma 90.00
_cell_formula_units_Z 4
_cell_length_a 16.376(3)
_cell_length_b 13.894(3)
_cell_length_c 9.0289(15)
_cell_measurement_reflns_used 545
_cell_measurement_temperature 90(2)
_cell_measurement_theta_max 25.
_cell_measurement_theta_min 2.5
_cell_volume 1995.7(7)
_computing_cell_refinement SMART
_computing_data_collection 'SMART (Bruker, 2002)'
_computing_data_reduction 'SAINT (Bruker, 2002)'
_computing_molecular_graphics 'SHELXTL (Sheldrick, 1994)'
_computing_publication_material SHELXL97
_computing_structure_refinement 'SHELXL97 (Sheldrick, 1997)'
_computing_structure_solution 'SHELXS97 (Sheldrick, 1997)'
_diffrn_ambient_temperature 90(2)
_diffrn_detector_area_resol_mean 8.3
_diffrn_measured_fraction_theta_full 0.991
_diffrn_measured_fraction_theta_max 0.991
_diffrn_measurement_device_type 'Bruker SMART 1000'
_diffrn_measurement_method \w
_diffrn_radiation_monochromator graphite
_diffrn_radiation_source 'normal-focus sealed tube'
_diffrn_radiation_type MoK\a
_diffrn_radiation_wavelength 0.71073
_diffrn_reflns_av_R_equivalents 0.0612
_diffrn_reflns_av_sigmaI/netI 0.0682
_diffrn_reflns_limit_h_max 19
_diffrn_reflns_limit_h_min -19
_diffrn_reflns_limit_k_max 16
_diffrn_reflns_limit_k_min -16
_diffrn_reflns_limit_l_max 10
_diffrn_reflns_limit_l_min -10
_diffrn_reflns_number 11491
_diffrn_reflns_theta_full 25.34
_diffrn_reflns_theta_max 25.34
_diffrn_reflns_theta_min 1.95
_diffrn_standards_number 0
_exptl_absorpt_coefficient_mu 2.084
_exptl_absorpt_correction_T_max 0.9030
_exptl_absorpt_correction_T_min 0.7054
_exptl_absorpt_correction_type multi-scan
_exptl_absorpt_process_details '(SADABS; Sheldrick, 2001)'
_exptl_crystal_colour colorless
_exptl_crystal_density_diffrn 1.468
_exptl_crystal_density_method 'not measured'
_exptl_crystal_description plate
_exptl_crystal_F_000 904
_exptl_crystal_size_max 0.18
_exptl_crystal_size_mid 0.11
_exptl_crystal_size_min 0.05
_refine_diff_density_max 0.526
_refine_diff_density_min -0.631
_refine_ls_extinction_method none
_refine_ls_goodness_of_fit_ref 1.119
_refine_ls_hydrogen_treatment mixed
_refine_ls_matrix_type full
_refine_ls_number_parameters 261
_refine_ls_number_reflns 3618
_refine_ls_number_restraints 0
_refine_ls_restrained_S_all 1.119
_refine_ls_R_factor_all 0.0677
_refine_ls_R_factor_gt 0.0420
_refine_ls_shift/su_max 0.000
_refine_ls_shift/su_mean 0.000
_refine_ls_structure_factor_coef Fsqd
_refine_ls_weighting_details 'calc w=1/[\s^2^(Fo^2^)+(0.0382P)^2^] where P=(Fo^2^+2Fc^2^)/3'
_refine_ls_weighting_scheme calc
_refine_ls_wR_factor_gt 0.0901
_refine_ls_wR_factor_ref 0.0962
_reflns_number_gt 2624
_reflns_number_total 3618
_reflns_threshold_expression I>2\s(I)
_cod_data_source_file na6280.cif
_cod_data_source_block I
_cod_original_sg_symbol_H-M 'P 21/c'
_cod_database_code 2203206
_cod_database_fobs_code 2203206

loop_
_symmetry_equiv_pos_as_xyz
'x, y, z'
'-x, y+1/2, -z+1/2'
'-x, -y, -z'
'x, -y-1/2, z-1/2'

loop_
_atom_site_label
_atom_site_fract_x
_atom_site_fract_y
_atom_site_fract_z
_atom_site_U_iso_or_equiv
_atom_site_adp_type
_atom_site_calc_flag
_atom_site_refinement_flags
_atom_site_occupancy
_atom_site_type_symbol
Br1 0.78239(2) 0.58393(3) 0.31425(4) 0.01940(13) Uani d . 1 Br
O1 0.48970(18) 0.5484(2) 0.2154(3) 0.0303(7) Uani d . 1 O
H1A 0.527(3) 0.585(3) 0.263(5) 0.036 Uiso d . 1 H
O2 0.35007(16) 0.49847(19) 0.1386(3) 0.0202(6) Uani d . 1 O
N1 0.16625(18) 0.5979(2) 0.3377(3) 0.0148(7) Uani d . 1 N
N2 -0.03533(19) 0.6233(2) -0.2513(3) 0.0177(7) Uani d . 1 N
C1 0.1151(2) 0.6048(2) 0.1921(4) 0.0147(8) Uani d . 1 C
C2 0.1491(2) 0.5906(3) 0.0625(4) 0.0163(8) Uani d . 1 C
H2 0.2073 0.5774 0.0754 0.020 Uiso calc R 1 H
C3 0.0978(2) 0.5959(3) -0.0794(4) 0.0173(8) Uani d . 1 C
H3 0.1206 0.5843 -0.1652 0.021 Uiso calc R 1 H
C4 0.0103(2) 0.6184(3) -0.1035(4) 0.0148(8) Uani d . 1 C
C5 -0.1165(2) 0.6429(3) -0.2732(4) 0.0185(9) Uani d . 1 C
H5 -0.1492 0.6469 -0.3751 0.022 Uiso calc R 1 H
C6 -0.1570(2) 0.6582(3) -0.1548(4) 0.0184(8) Uani d . 1 C
H6 -0.2155 0.6721 -0.1772 0.022 Uiso calc R 1 H
C7 -0.1117(2) 0.6527(3) -0.0063(4) 0.0165(8) Uani d . 1 C
H7 -0.1384 0.6624 0.0752 0.020 Uiso calc R 1 H
C8 -0.0252(2) 0.6327(3) 0.0235(4) 0.0134(8) Uani d . 1 C
C9 0.0285(2) 0.6249(3) 0.1754(4) 0.0126(8) Uani d . 1 C
C10 -0.0025(2) 0.6338(3) 0.3078(4) 0.0157(8) Uani d . 1 C
H10 -0.0606 0.6462 0.2983 0.019 Uiso calc R 1 H
C11 0.0500(2) 0.6249(3) 0.4498(4) 0.0170(8) Uani d . 1 C
H11 0.0288 0.6304 0.5387 0.020 Uiso calc R 1 H
C12 0.1347(2) 0.6077(3) 0.4614(4) 0.0179(9) Uani d . 1 C
H12 0.1715 0.6026 0.5597 0.021 Uiso calc R 1 H
C13 0.2583(2) 0.5821(3) 0.3617(4) 0.0162(8) Uani d . 1 C
H13A 0.2682 0.5278 0.2972 0.019 Uiso calc R 1 H
H13B 0.2821 0.5644 0.4695 0.019 Uiso calc R 1 H
C14 0.3028(2) 0.6715(3) 0.3228(4) 0.0159(8) Uani d . 1 C
C15 0.2760(2) 0.7617(3) 0.3585(4) 0.0203(9) Uani d . 1 C
H15 0.2288 0.7664 0.4022 0.024 Uiso calc R 1 H
C16 0.3167(2) 0.8446(3) 0.3318(4) 0.0219(9) Uani d . 1 C
H16 0.2970 0.9057 0.3552 0.026 Uiso calc R 1 H
C17 0.3865(2) 0.8383(3) 0.2708(4) 0.0250(9) Uani d . 1 C
H17 0.4149 0.8950 0.2518 0.030 Uiso calc R 1 H
C18 0.4146(2) 0.7483(3) 0.2375(4) 0.0238(9) Uani d . 1 C
H18 0.4635 0.7445 0.1984 0.029 Uiso calc R 1 H
C19 0.3733(2) 0.6624(3) 0.2598(4) 0.0169(8) Uani d . 1 C
B1 0.4074(3) 0.5655(3) 0.2051(5) 0.0221(10) Uani d . 1 B
C20 0.3772(3) 0.4130(3) 0.0738(4) 0.0272(9) Uani d . 1 C
H20C 0.4212 0.4298 0.0213 0.041 Uiso calc R 1 H
H20A 0.3294 0.3844 0.0007 0.041 Uiso calc R 1 H
H20B 0.3995 0.3666 0.1551 0.041 Uiso calc R 1 H
O3 0.60938(18) 0.6693(2) 0.3600(3) 0.0324(7) Uani d . 1 O
H3A 0.663(3) 0.644(3) 0.349(5) 0.039 Uiso d . 1 H
C21 0.6140(3) 0.6727(4) 0.5192(5) 0.0405(12) Uani d . 1 C
H21A 0.6155 0.6070 0.5592 0.061 Uiso calc R 1 H
H21B 0.5647 0.7063 0.5370 0.061 Uiso calc R 1 H
H21C 0.6651 0.7070 0.5710 0.061 Uiso calc R 1 H

loop_
_atom_site_aniso_label
_atom_site_aniso_U_11
_atom_site_aniso_U_22
_atom_site_aniso_U_33
_atom_site_aniso_U_12
_atom_site_aniso_U_13
_atom_site_aniso_U_23
Br1 0.0177(2) 0.0239(2) 0.01666(19) -0.00196(19) 0.00435(14) 0.00002(19)
O1 0.0200(16) 0.0284(17) 0.0426(19) 0.0021(13) 0.0077(14) -0.0105(14)
O2 0.0211(14) 0.0209(15) 0.0194(14) 0.0024(12) 0.0062(11) -0.0012(12)
N1 0.0157(15) 0.0162(18) 0.0133(15) 0.0012(13) 0.0050(12) 0.0010(13)
N2 0.0211(18) 0.0181(17) 0.0131(16) -0.0050(14) 0.0029(14) -0.0022(13)
C1 0.0172(19) 0.011(2) 0.0154(18) -0.0020(14) 0.0019(15) 0.0018(14)
C2 0.0163(18) 0.017(2) 0.0168(18) -0.0001(17) 0.0072(15) -0.0013(17)
C3 0.022(2) 0.021(2) 0.0126(17) -0.0055(17) 0.0108(15) -0.0036(16)
C4 0.018(2) 0.0120(19) 0.0146(18) -0.0009(15) 0.0039(16) 0.0033(15)
C5 0.023(2) 0.016(2) 0.0131(19) -0.0046(17) -0.0018(16) 0.0021(16)
C6 0.0153(19) 0.014(2) 0.024(2) 0.0005(16) 0.0023(16) -0.0004(17)
C7 0.0171(19) 0.019(2) 0.0146(18) -0.0007(16) 0.0051(16) -0.0018(16)
C8 0.0190(19) 0.0112(19) 0.0097(17) 0.0004(15) 0.0026(15) 0.0002(14)
C9 0.0143(18) 0.0132(19) 0.0124(18) -0.0019(15) 0.0072(15) -0.0007(14)
C10 0.0138(19) 0.018(2) 0.0164(19) 0.0025(16) 0.0047(15) 0.0003(16)
C11 0.021(2) 0.019(2) 0.0142(19) -0.0007(16) 0.0105(16) 0.0006(16)
C12 0.025(2) 0.018(2) 0.0114(18) 0.0016(16) 0.0061(16) 0.0007(15)
C13 0.0171(18) 0.018(2) 0.0149(17) 0.0022(17) 0.0063(15) 0.0005(17)
C14 0.0111(19) 0.022(2) 0.0107(18) -0.0007(15) -0.0041(15) -0.0010(16)
C15 0.020(2) 0.025(2) 0.0174(19) -0.0002(17) 0.0064(16) -0.0001(16)
C16 0.023(2) 0.019(2) 0.019(2) 0.0036(18) -0.0043(17) -0.0020(17)
C17 0.021(2) 0.023(2) 0.028(2) -0.0053(18) -0.0003(18) 0.0020(19)
C18 0.0139(19) 0.028(2) 0.030(2) 0.0010(17) 0.0049(17) 0.0014(19)
C19 0.0154(19) 0.019(2) 0.0142(19) 0.0034(16) -0.0003(15) 0.0016(16)
B1 0.026(3) 0.023(3) 0.019(2) 0.004(2) 0.009(2) 0.0048(19)
C20 0.030(2) 0.029(2) 0.023(2) 0.007(2) 0.0065(18) -0.002(2)
O3 0.0258(16) 0.040(2) 0.0306(16) 0.0043(14) 0.0056(14) -0.0022(14)
C21 0.044(3) 0.056(3) 0.024(2) 0.006(2) 0.013(2) 0.010(2)

loop_
_atom_type_symbol
_atom_type_description
_atom_type_scat_dispersion_real
_atom_type_scat_dispersion_imag
_atom_type_scat_source
C C 0.0033 0.0016 'International Tables Vol C Tables 4.2.6.8 and 6.1.1.4'
H H 0.0000 0.0000 'International Tables Vol C Tables 4.2.6.8 and 6.1.1.4'
B B 0.0013 0.0007 'International Tables Vol C Tables 4.2.6.8 and 6.1.1.4'
N N 0.0061 0.0033 'International Tables Vol C Tables 4.2.6.8 and 6.1.1.4'
O O 0.0106 0.0060 'International Tables Vol C Tables 4.2.6.8 and 6.1.1.4'
Br Br -0.2901 2.4595 'International Tables Vol C Tables 4.2.6.8 and 6.1.1.4'

loop_
_geom_angle_atom_site_label_1
_geom_angle_atom_site_label_2
_geom_angle_atom_site_label_3
_geom_angle
B1 O1 H1A 122(3)
B1 O2 C20 119.8(3)
C12 N1 C1 121.1(3)
C12 N1 C13 118.0(3)
C1 N1 C13 120.9(3)
C5 N2 C4 116.9(3)
N1 C1 C9 118.7(3)
N1 C1 C2 120.2(3)
C9 C1 C2 121.1(3)
C3 C2 C1 119.6(3)
C3 C2 H2 120.2
C1 C2 H2 120.2
C2 C3 C4 121.8(3)
C2 C3 H3 119.1
C4 C3 H3 119.1
N2 C4 C8 123.3(3)
N2 C4 C3 117.0(3)
C8 C4 C3 119.7(3)
N2 C5 C6 123.8(3)
N2 C5 H5 118.1
C6 C5 H5 118.1
C7 C6 C5 119.5(3)
C7 C6 H6 120.2
C5 C6 H6 120.2
C6 C7 C8 119.0(3)
C6 C7 H7 120.5
C8 C7 H7 120.5
C7 C8 C4 117.4(3)
C7 C8 C9 123.6(3)
C4 C8 C9 118.9(3)
C10 C9 C1 118.6(3)
C10 C9 C8 122.5(3)
C1 C9 C8 118.8(3)
C11 C10 C9 120.8(3)
C11 C10 H10 119.6
C9 C10 H10 119.6
C10 C11 C12 118.8(3)
C10 C11 H11 120.6
C12 C11 H11 120.6
N1 C12 C11 122.0(3)
N1 C12 H12 119.0
C11 C12 H12 119.0
N1 C13 C14 111.7(3)
N1 C13 H13A 109.3
C14 C13 H13A 109.3
N1 C13 H13B 109.3
C14 C13 H13B 109.3
H13A C13 H13B 108.0
C15 C14 C19 120.6(4)
C15 C14 C13 119.1(3)
C19 C14 C13 120.2(3)
C16 C15 C14 121.3(3)
C16 C15 H15 119.4
C14 C15 H15 119.4
C15 C16 C17 119.7(4)
C15 C16 H16 120.1
C17 C16 H16 120.1
C16 C17 C18 119.3(4)
C16 C17 H17 120.3
C18 C17 H17 120.3
C17 C18 C19 122.4(4)
C17 C18 H18 118.8
C19 C18 H18 118.8
C18 C19 C14 116.7(4)
C18 C19 B1 117.3(3)
C14 C19 B1 125.9(3)
O1 B1 O2 119.0(4)
O1 B1 C19 123.3(4)
O2 B1 C19 117.6(4)
O2 C20 H20C 109.5
O2 C20 H20A 109.5
H20C C20 H20A 109.5
O2 C20 H20B 109.5
H20C C20 H20B 109.5
H20A C20 H20B 109.5
C21 O3 H3A 106(3)
O3 C21 H21A 109.5
O3 C21 H21B 109.5
H21A C21 H21B 109.5
O3 C21 H21C 109.5
H21A C21 H21C 109.5
H21B C21 H21C 109.5

loop_
_geom_bond_atom_site_label_1
_geom_bond_atom_site_label_2
_geom_bond_distance
O1 B1 1.349(5)
O1 H1A 0.83(5)
O2 B1 1.357(5)
O2 C20 1.440(5)
N1 C12 1.345(4)
N1 C1 1.384(4)
N1 C13 1.487(4)
N2 C5 1.326(5)
N2 C4 1.368(4)
C1 C9 1.418(5)
C1 C2 1.424(5)
C2 C3 1.357(5)
C2 H2 0.9500
C3 C4 1.433(5)
C3 H3 0.9500
C4 C8 1.416(5)
C5 C6 1.401(5)
C5 H5 0.9500
C6 C7 1.372(5)
C6 H6 0.9500
C7 C8 1.406(5)
C7 H7 0.9500
C8 C9 1.447(5)
C9 C10 1.410(5)
C10 C11 1.370(5)
C10 H10 0.9500
C11 C12 1.386(5)
C11 H11 0.9500
C12 H12 0.9500
C13 C14 1.524(5)
C13 H13A 0.9900
C13 H13B 0.9900
C14 C15 1.391(5)
C14 C19 1.408(5)
C15 C16 1.381(5)
C15 H15 0.9500
C16 C17 1.384(5)
C16 H16 0.9500
C17 C18 1.390(6)
C17 H17 0.9500
C18 C19 1.409(5)
C18 H18 0.9500
C19 B1 1.582(6)
C20 H20C 0.9800
C20 H20A 0.9800
C20 H20B 0.9800
O3 C21 1.422(5)
O3 H3A 0.98(4)
C21 H21A 0.9800
C21 H21B 0.9800
C21 H21C 0.9800

loop_
_geom_hbond_atom_site_label_D
_geom_hbond_atom_site_label_H
_geom_hbond_atom_site_label_A
_geom_hbond_site_symmetry_A
_geom_hbond_distance_DH
_geom_hbond_distance_HA
_geom_hbond_distance_DA
_geom_hbond_angle_DHA
O1 H1A O3 . 0.83(5) 1.84(5) 2.674(4) 178(5)
O3 H3A Br1 . 0.97(5) 2.22(5) 3.187(3) 177(4)
C12 H12 Br1 3_666 0.95 2.86 3.425(4) 119
C10 H10 Br1 1_455 0.95 2.75 3.604(4) 150
C13 H13A O2 . 0.99 2.22 3.017(5) 137
C11 H11 N2 1_556 0.95 2.38 3.320(5) 172

loop_
_geom_torsion_atom_site_label_1
_geom_torsion_atom_site_label_2
_geom_torsion_atom_site_label_3
_geom_torsion_atom_site_label_4
_geom_torsion
C12 N1 C1 C9 1.7(5)
C13 N1 C1 C9 -176.8(3)
C12 N1 C1 C2 -177.6(3)
C13 N1 C1 C2 4.0(5)
N1 C1 C2 C3 178.9(3)
C9 C1 C2 C3 -0.3(5)
C1 C2 C3 C4 2.0(6)
C5 N2 C4 C8 0.4(5)
C5 N2 C4 C3 179.1(3)
C2 C3 C4 N2 179.1(3)
C2 C3 C4 C8 -2.1(5)
C4 N2 C5 C6 -0.3(5)
N2 C5 C6 C7 -0.1(6)
C5 C6 C7 C8 0.5(5)
C6 C7 C8 C4 -0.4(5)
C6 C7 C8 C9 -179.7(3)
N2 C4 C8 C7 0.0(5)
C3 C4 C8 C7 -178.8(3)
N2 C4 C8 C9 179.4(3)
C3 C4 C8 C9 0.6(5)
N1 C1 C9 C10 -2.2(5)
C2 C1 C9 C10 177.0(3)
N1 C1 C9 C8 179.6(3)
C2 C1 C9 C8 -1.1(5)
C7 C8 C9 C10 2.2(6)
C4 C8 C9 C10 -177.1(3)
C7 C8 C9 C1 -179.7(3)
C4 C8 C9 C1 0.9(5)
C1 C9 C10 C11 1.1(5)
C8 C9 C10 C11 179.2(3)
C9 C10 C11 C12 0.6(5)
C1 N1 C12 C11 0.0(5)
C13 N1 C12 C11 178.5(3)
C10 C11 C12 N1 -1.1(6)
C12 N1 C13 C14 -106.7(3)
C1 N1 C13 C14 71.8(4)
N1 C13 C14 C15 37.5(4)
N1 C13 C14 C19 -146.2(3)
C19 C14 C15 C16 0.8(5)
C13 C14 C15 C16 177.1(3)
C14 C15 C16 C17 -1.2(5)
C15 C16 C17 C18 -0.1(6)
C16 C17 C18 C19 1.8(6)
C17 C18 C19 C14 -2.1(5)
C17 C18 C19 B1 175.2(4)
C15 C14 C19 C18 0.8(5)
C13 C14 C19 C18 -175.4(3)
C15 C14 C19 B1 -176.2(3)
C13 C14 C19 B1 7.5(5)
C20 O2 B1 O1 -3.1(5)
C20 O2 B1 C19 174.1(3)
C18 C19 B1 O1 36.2(5)
C14 C19 B1 O1 -146.8(4)
C18 C19 B1 O2 -140.9(4)
C14 C19 B1 O2 36.1(5)
